data_1531850
loop_
_publ_author_name
'Loehken, A.'
'Mewis, A.'
'Lux, C.'
'Johrendt, D.'

_publ_section_title
;
 Kristall- und elektronische Strukturen von A Ir2 P2 (A: Ca - Ba)
;
_journal_name_full 'Zeitschrift fuer Anorganische und Allgemeine Chemie'
_journal_page_first 1472
_journal_page_last 1476
_journal_volume 628
_journal_year 2002
_chemical_formula_sum 'Ba Ir2 P2'
_space_group_IT_number 139
_symmetry_space_group_name_Hall '-I 4 2'
_symmetry_space_group_name_H-M 'I 4/m m m'
_cell_angle_alpha 90
_cell_angle_beta 90
_cell_angle_gamma 90
_cell_formula_units_Z 2
_cell_length_a 3.946
_cell_length_b 3.946
_cell_length_c 12.572
_cell_volume 195.758
_citation_journal_id_ASTM ZAACAB
_cod_data_source_file Loehken_ZAACAB_2002_959.cif
_cod_data_source_block Ba1Ir2P2
_cod_original_cell_volume 195.7576
_cod_original_formula_sum 'Ba1 Ir2 P2'
_cod_database_code 1531850

loop_
_symmetry_equiv_pos_as_xyz
x,y,z
-y,x,z
-x,-y,z
y,-x,z
x,-y,-z
y,x,-z
-x,y,-z
-y,-x,-z
-x,-y,-z
y,-x,-z
x,y,-z
-y,x,-z
-x,y,z
-y,-x,z
x,-y,z
y,x,z
x+1/2,y+1/2,z+1/2
-y+1/2,x+1/2,z+1/2
-x+1/2,-y+1/2,z+1/2
y+1/2,-x+1/2,z+1/2
x+1/2,-y+1/2,-z+1/2
y+1/2,x+1/2,-z+1/2
-x+1/2,y+1/2,-z+1/2
-y+1/2,-x+1/2,-z+1/2
-x+1/2,-y+1/2,-z+1/2
y+1/2,-x+1/2,-z+1/2
x+1/2,y+1/2,-z+1/2
-y+1/2,x+1/2,-z+1/2
-x+1/2,y+1/2,z+1/2
-y+1/2,-x+1/2,z+1/2
x+1/2,-y+1/2,z+1/2
y+1/2,x+1/2,z+1/2

loop_
_atom_site_label
_atom_site_type_symbol
_atom_site_fract_x
_atom_site_fract_y
_atom_site_fract_z
_atom_site_occupancy
_atom_site_U_iso_or_equiv
P1 P-3 0 0 0.3523 1 0.0
Ir1 Ir+2 0 0.5 0.25 1 0.0
Ba1 Ba+2 0 0 0 1 0.0
